data_1529630
loop_
_publ_author_name
'Bernstein, L.R.'
'Reichel, D.G.'
'Merlino, S.'

_publ_section_title
;
 Renierite crystal structure refined from Rietveld analysis of powder
 neutron-diffrection data
;
_journal_name_full 'American Mineralogist'
_journal_page_first 1177
_journal_page_last 1181
_journal_volume 74
_journal_year 1989
_chemical_formula_sum 'As0.16 Cu9.56 Fe3.56 Ge1.46 S16 Zn0.8'
_chemical_name_systematic 'Cu9.36 (Zn0.8 Cu0.2) (Ge1.46 As0.16) Fe3.56 S16'
_space_group_IT_number 112
_symmetry_space_group_name_Hall 'P -4 2c'
_symmetry_space_group_name_H-M 'P -4 2 c'
_cell_angle_alpha 90
_cell_angle_beta 90
_cell_angle_gamma 90
_cell_formula_units_Z 2
_cell_length_a 10.6226
_cell_length_b 10.6226
_cell_length_c 10.5506
_cell_volume 1190.526
_citation_journal_id_ASTM AMMIAY
_cod_data_source_file Bernstein_AMMIAY_1989_1876.cif
_cod_data_source_block As0.16Cu9.56Fe3.56Ge1.46S16Zn0.8
_cod_database_code 1529630

loop_
_symmetry_equiv_pos_as_xyz
x,y,z
y,-x,-z
-x,-y,z
-y,x,-z
x,-y,-z+1/2
-y,-x,z+1/2
-x,y,-z+1/2
y,x,z+1/2

loop_
_atom_site_label
_atom_site_type_symbol
_atom_site_fract_x
_atom_site_fract_y
_atom_site_fract_z
_atom_site_occupancy
_atom_site_U_iso_or_equiv
S1 S-2 0.3938 0.139 0.124 1 0.0
Ge1 Ge+4 0 0.2498 0.25 0.729 0.0
S4 S-2 0.1225 0.1398 0.3852 1 0.0
Cu2 Cu+1 0.2336 0.5 0.25 0.9 0.0
Fe1 Fe+3 0.5 0.2646 0.25 0.9 0.0
Fe2 Fe+3 0.5 0 0.25 0.84 0.0
As1 As+5 0 0.2498 0.25 0.081 0.0
Cu4 Cu+1 0.2544 0.2585 0.5107 1 0.0
Cu3 Cu+1 0 0.5 0.0015 0.96 0.0
Zn1 Zn+2 0 0 0 0.8 0.0
Cu5 Cu+1 0 0 0 0.2 0.0
S2 S-2 0.1232 0.3699 0.1186 1 0.0
Cu1 Cu+1 0.2484 0 0.25 0.82 0.0
S3 S-2 0.3797 0.3766 0.3736 1 0.0
Fe3 Fe+3 0.5 0.5 0 0.92 0.0
